data_7206383
loop_
_publ_author_name
'Mocilac, Pavle'
'Gallagher, John F.'

_publ_section_title
;
 Structural systematics and conformational analyses of a 3 \\times 3
 isomer grid of nine N-(tolyl)pyridinecarboxamides and three
 chlorinated relatives
;
_journal_issue 17
_journal_name_full CrystEngComm
_journal_page_first 5354
_journal_paper_doi 10.1039/c1ce05169e
_journal_volume 13
_journal_year 2011
_chemical_formula_moiety 'C13 H12 N2 O, C12 H9 F N2 O'
_chemical_formula_sum 'C25 H21 F N4 O2'
_chemical_formula_weight 428.46
_chemical_melting_point 406
_chemical_name_common NmpFM
_chemical_name_systematic
;
?
;
_space_group_IT_number 33
_symmetry_cell_setting orthorhombic
_symmetry_space_group_name_Hall 'P 2c -2n'
_symmetry_space_group_name_H-M 'P n a 21'
_atom_sites_solution_hydrogens geom
_atom_sites_solution_primary direct
_atom_sites_solution_secondary difmap
_audit_creation_method SHELXL-97
_cell_angle_alpha 90.00
_cell_angle_beta 90.00
_cell_angle_gamma 90.00
_cell_formula_units_Z 2
_cell_length_a 19.870(2)
_cell_length_b 10.8608(9)
_cell_length_c 4.9241(5)
_cell_measurement_reflns_used 3516
_cell_measurement_temperature 294(2)
_cell_measurement_theta_max 27.2
_cell_measurement_theta_min 3.6
_cell_volume 1062.64(18)
_computing_cell_refinement
;
CrysAlisPro, Oxford Diffraction Ltd.,
Version 1.171.33.55 (release 05-01-2010 CrysAlis171 .NET)
(compiled Jan 5 2010,16:28:46)
;
_computing_data_collection
;
CrysAlisPro, Oxford Diffraction Ltd.,
Version 1.171.33.55 (release 05-01-2010 CrysAlis171 .NET)
(compiled Jan 5 2010,16:28:46)
;
_computing_data_reduction
;
CrysAlisPro, Oxford Diffraction Ltd.,
Version 1.171.33.55 (release 05-01-2010 CrysAlis171 .NET)
(compiled Jan 5 2010,16:28:46)
;
_computing_molecular_graphics 'PLATON (Spek, 2009)'
_computing_publication_material SHELXL97
_computing_structure_refinement 'SHELXL97 (Sheldrick, 2008) and SORTX (McArdle, 1995)'
_computing_structure_solution 'SHELXS97 (Sheldrick, 2008)'
_diffrn_ambient_temperature 294(1)
_diffrn_measured_fraction_theta_full 0.997
_diffrn_measured_fraction_theta_max 0.966
_diffrn_measurement_device 'Xcalibur, Sapphire3, Gemini ultra'
_diffrn_measurement_method '\w scans'
_diffrn_radiation_monochromator graphite
_diffrn_radiation_source 'Enhance (Mo) X-ray Source'
_diffrn_radiation_type MoK\a
_diffrn_radiation_wavelength 0.71073
_diffrn_reflns_av_R_equivalents 0.0212
_diffrn_reflns_av_sigmaI/netI 0.0141
_diffrn_reflns_limit_h_max 21
_diffrn_reflns_limit_h_min -25
_diffrn_reflns_limit_k_max 13
_diffrn_reflns_limit_k_min -13
_diffrn_reflns_limit_l_max 6
_diffrn_reflns_limit_l_min -6
_diffrn_reflns_number 6723
_diffrn_reflns_theta_full 26.00
_diffrn_reflns_theta_max 27.24
_diffrn_reflns_theta_min 3.60
_diffrn_standards_decay_% 1
_diffrn_standards_interval_time 60
_diffrn_standards_number 3516
_exptl_absorpt_coefficient_mu 0.093
_exptl_absorpt_correction_T_max 0.9884
_exptl_absorpt_correction_T_min 0.9540
_exptl_absorpt_correction_type analytical
_exptl_absorpt_process_details '(ABSFAC, Clark and Reid, 1998)'
_exptl_crystal_colour colourless
_exptl_crystal_density_diffrn 1.339
_exptl_crystal_density_method 'not measured'
_exptl_crystal_description Block
_exptl_crystal_F_000 448
_exptl_crystal_size_max 0.51
_exptl_crystal_size_mid 0.23
_exptl_crystal_size_min 0.13
_refine_diff_density_max 0.107
_refine_diff_density_min -0.104
_refine_diff_density_rms 0.026
_refine_ls_abs_structure_details '(Flack, 1983)'
_refine_ls_abs_structure_Flack 1(2)
_refine_ls_extinction_method none
_refine_ls_goodness_of_fit_ref 1.049
_refine_ls_hydrogen_treatment mixed
_refine_ls_matrix_type full
_refine_ls_number_parameters 159
_refine_ls_number_reflns 1286
_refine_ls_number_restraints 1
_refine_ls_restrained_S_all 1.049
_refine_ls_R_factor_all 0.0448
_refine_ls_R_factor_gt 0.0348
_refine_ls_shift/su_max 0.000
_refine_ls_shift/su_mean 0.000
_refine_ls_structure_factor_coef Fsqd
_refine_ls_weighting_details 'w=1/[\s^2^(Fo^2^)+(0.0497P)^2^+0.0862P] where P=(Fo^2^+2Fc^2^)/3'
_refine_ls_weighting_scheme calc
_refine_ls_wR_factor_gt 0.0888
_refine_ls_wR_factor_ref 0.0926
_reflns_number_gt 1045
_reflns_number_total 1286
_reflns_threshold_expression I>2\(I)
_cod_data_source_file c1ce05169e.txt
_cod_data_source_block 10-086_NmpFM
_cod_depositor_comments
;
The following automatic conversions were performed:

'_symmetry_cell_setting' value 'Orthorhombic' changed to
'orthorhombic' according to
/home/saulius/struct/CIF-dictionaries/cif_core.dic dictionary named
'cif_core.dic' version 2.4.1 from
2010-06-29.

'_exptl_absorpt_correction_type' value 'Analytical'
changed to 'analytical' according to
/home/saulius/struct/CIF-dictionaries/cif_core.dic dictionary named
'cif_core.dic' version 2.4.1 from 2010-06-29.

Automatic conversion script
Id: cif_fix_values 1715 2011-07-08 13:25:40Z adriana 
;
_cod_original_cell_volume 1062.66(18)
_cod_database_code 7206383

loop_
_symmetry_equiv_pos_as_xyz
'x, y, z'
'-x, -y, z+1/2'
'x+1/2, -y+1/2, z'
'-x+1/2, y+1/2, z+1/2'

loop_
_atom_site_label
_atom_site_type_symbol
_atom_site_fract_x
_atom_site_fract_y
_atom_site_fract_z
_atom_site_U_iso_or_equiv
_atom_site_adp_type
_atom_site_occupancy
_atom_site_symmetry_multiplicity
_atom_site_calc_flag
_atom_site_refinement_flags
_atom_site_disorder_assembly
_atom_site_disorder_group
F14 F 0.2918(5) 0.3227(12) -0.755(3) 0.126(4) Uani 0.50 1 d P A -1
C17 C 0.2981(7) 0.3361(13) -0.771(3) 0.063(3) Uani 0.50 1 d P A -2
H17A H 0.2801 0.3121 -0.9443 0.094 Uiso 0.25 1 calc PR A -2
H17B H 0.3347 0.2826 -0.7240 0.094 Uiso 0.25 1 calc PR A -2
H17C H 0.3139 0.4194 -0.7810 0.094 Uiso 0.25 1 calc PR A -2
H17D H 0.3391 0.3640 -0.6886 0.094 Uiso 0.25 1 calc PR A -2
H17E H 0.2844 0.3935 -0.9089 0.094 Uiso 0.25 1 calc PR A -2
H17F H 0.3052 0.2567 -0.8518 0.094 Uiso 0.25 1 calc PR A -2
O1 O 0.07719(9) 0.11605(12) 0.1154(5) 0.0762(6) Uani 1 1 d . . .
C1 C 0.06308(10) 0.22288(17) 0.1668(5) 0.0519(6) Uani 1 1 d . . .
N1 N 0.09316(9) 0.31964(15) 0.0395(4) 0.0512(5) Uani 1 1 d . . .
H1 H 0.0811(11) 0.394(2) 0.111(6) 0.066(7) Uiso 1 1 d . . .
C11 C 0.14351(11) 0.31585(18) -0.1605(5) 0.0514(5) Uani 1 1 d . A .
C12 C 0.16877(13) 0.2093(2) -0.2752(7) 0.0678(7) Uani 1 1 d . . .
H12 H 0.1524 0.1330 -0.2201 0.081 Uiso 1 1 calc R . .
C13 C 0.21837(14) 0.2158(3) -0.4718(7) 0.0755(8) Uani 1 1 d . A .
H13 H 0.2350 0.1435 -0.5476 0.091 Uiso 1 1 calc R . .
C14 C 0.24353(12) 0.3267(3) -0.5571(6) 0.0673(7) Uani 1 1 d . . .
C15 C 0.21824(14) 0.4324(3) -0.4482(6) 0.0756(8) Uani 1 1 d . A .
H15 H 0.2345 0.5082 -0.5070 0.091 Uiso 1 1 calc R . .
C16 C 0.16908(13) 0.4281(2) -0.2526(6) 0.0679(7) Uani 1 1 d . . .
H16 H 0.1525 0.5012 -0.1801 0.081 Uiso 1 1 calc R A .
C21 C 0.00993(11) 0.25143(16) 0.3729(5) 0.0483(5) Uani 1 1 d . . .
C22 C -0.01143(12) 0.36866(17) 0.4393(6) 0.0607(6) Uani 1 1 d . . .
H22 H 0.0093 0.4346 0.3525 0.073 Uiso 1 1 calc R . .
N23 N -0.05957(10) 0.39378(14) 0.6187(5) 0.0642(6) Uani 1 1 d . . .
C24 C -0.08842(13) 0.2985(2) 0.7425(6) 0.0645(7) Uani 1 1 d . . .
H24 H -0.1225 0.3138 0.8673 0.077 Uiso 1 1 calc R . .
C25 C -0.07010(13) 0.1788(2) 0.6943(7) 0.0721(8) Uani 1 1 d . . .
H25 H -0.0908 0.1147 0.7876 0.087 Uiso 1 1 calc R . .
C26 C -0.02093(12) 0.15502(17) 0.5066(6) 0.0625(7) Uani 1 1 d . . .
H26 H -0.0084 0.0743 0.4694 0.075 Uiso 1 1 calc R . .

loop_
_atom_site_aniso_label
_atom_site_aniso_U_11
_atom_site_aniso_U_22
_atom_site_aniso_U_33
_atom_site_aniso_U_23
_atom_site_aniso_U_13
_atom_site_aniso_U_12
F14 0.095(6) 0.190(8) 0.092(6) -0.010(6) -0.005(5) 0.013(5)
C17 0.050(4) 0.086(5) 0.052(5) -0.006(4) 0.024(4) 0.012(3)
O1 0.1001(12) 0.0298(7) 0.0986(14) -0.0060(9) 0.0124(11) 0.0021(7)
C1 0.0641(13) 0.0305(9) 0.0609(16) -0.0032(10) -0.0137(13) -0.0010(9)
N1 0.0598(10) 0.0313(8) 0.0624(13) -0.0047(8) -0.0033(10) 0.0024(7)
C11 0.0542(12) 0.0426(10) 0.0575(13) -0.0041(11) -0.0107(12) 0.0034(8)
C12 0.0736(15) 0.0479(12) 0.0820(18) -0.0087(13) -0.0026(16) 0.0114(11)
C13 0.0740(16) 0.0739(17) 0.0785(19) -0.0155(16) -0.0022(17) 0.0225(13)
C14 0.0539(14) 0.0907(19) 0.0573(16) -0.0053(14) -0.0028(13) 0.0092(13)
C15 0.0828(16) 0.0678(16) 0.0761(18) -0.0004(15) 0.0084(16) -0.0072(13)
C16 0.0780(15) 0.0494(12) 0.0762(17) -0.0059(13) 0.0077(15) -0.0031(11)
C21 0.0575(11) 0.0304(9) 0.0570(12) -0.0014(9) -0.0162(11) -0.0006(8)
C22 0.0780(14) 0.0291(9) 0.0751(17) 0.0025(11) 0.0073(14) -0.0031(10)
N23 0.0769(12) 0.0356(9) 0.0800(14) -0.0020(11) 0.0048(13) 0.0005(8)
C24 0.0703(14) 0.0489(12) 0.0744(18) 0.0010(12) 0.0020(15) -0.0045(10)
C25 0.0858(16) 0.0410(11) 0.090(2) 0.0095(14) 0.0082(17) -0.0074(11)
C26 0.0774(15) 0.0281(9) 0.0818(18) 0.0024(11) 0.0009(15) -0.0014(9)

loop_
_atom_type_symbol
_atom_type_description
_atom_type_scat_dispersion_real
_atom_type_scat_dispersion_imag
_atom_type_scat_source
C C 0.0033 0.0016 'International Tables Vol C Tables 4.2.6.8 and 6.1.1.4'
H H 0.0000 0.0000 'International Tables Vol C Tables 4.2.6.8 and 6.1.1.4'
N N 0.0061 0.0033 'International Tables Vol C Tables 4.2.6.8 and 6.1.1.4'
O O 0.0106 0.0060 'International Tables Vol C Tables 4.2.6.8 and 6.1.1.4'
F F 0.0171 0.0103 'International Tables Vol C Tables 4.2.6.8 and 6.1.1.4'

loop_
_geom_angle_atom_site_label_1
_geom_angle_atom_site_label_2
_geom_angle_atom_site_label_3
_geom_angle
C14 C17 H17A 109.5
C14 C17 H17B 109.5
H17A C17 H17B 109.5
C14 C17 H17C 109.5
H17A C17 H17C 109.5
H17B C17 H17C 109.5
C14 C17 H17D 109.5
H17A C17 H17D 141.1
H17B C17 H17D 56.3
H17C C17 H17D 56.3
C14 C17 H17E 109.5
H17A C17 H17E 56.3
H17B C17 H17E 141.1
H17C C17 H17E 56.3
H17D C17 H17E 109.5
C14 C17 H17F 109.5
H17A C17 H17F 56.3
H17B C17 H17F 56.3
H17C C17 H17F 141.1
H17D C17 H17F 109.5
H17E C17 H17F 109.5
O1 C1 N1 122.5(2)
O1 C1 C21 120.0(2)
N1 C1 C21 117.50(17)
C1 N1 C11 127.80(18)
C1 N1 H1 113.0(16)
C11 N1 H1 118.8(16)
C12 C11 C16 117.8(2)
C12 C11 N1 124.7(2)
C16 C11 N1 117.47(19)
C11 C12 C13 120.1(3)
C11 C12 H12 120.0
C13 C12 H12 120.0
C14 C13 C12 121.3(3)
C14 C13 H13 119.3
C12 C13 H13 119.3
C15 C14 F14 124.5(6)
C15 C14 C13 119.0(3)
F14 C14 C13 116.5(6)
C15 C14 C17 118.8(6)
C13 C14 C17 122.2(6)
C14 C15 C16 120.7(3)
C14 C15 H15 119.7
C16 C15 H15 119.7
C15 C16 C11 121.1(2)
C15 C16 H16 119.5
C11 C16 H16 119.5
C26 C21 C22 116.7(2)
C26 C21 C1 118.65(18)
C22 C21 C1 124.62(19)
N23 C22 C21 124.6(2)
N23 C22 H22 117.7
C21 C22 H22 117.7
C22 N23 C24 117.02(18)
N23 C24 C25 122.9(2)
N23 C24 H24 118.5
C25 C24 H24 118.5
C26 C25 C24 119.0(2)
C26 C25 H25 120.5
C24 C25 H25 120.5
C25 C26 C21 119.7(2)
C25 C26 H26 120.1
C21 C26 H26 120.1

loop_
_geom_bond_atom_site_label_1
_geom_bond_atom_site_label_2
_geom_bond_distance
O1 C1 1.220(2)
C1 N1 1.362(3)
C1 C21 1.497(3)
N1 C11 1.404(3)
N1 H1 0.92(3)
C11 C12 1.382(3)
C11 C16 1.396(3)
C12 C13 1.383(4)
C12 H12 0.9300
C13 C14 1.370(4)
C13 H13 0.9300
C14 C15 1.363(4)
C15 C16 1.373(4)
C15 H15 0.9300
C16 H16 0.9300
F14 C14 1.367(11)
C17 C14 1.515(13)
C17 H17A 0.9600
C17 H17B 0.9600
C17 H17C 0.9600
C17 H17D 0.9600
C17 H17E 0.9600
C17 H17F 0.9600
C21 C26 1.381(3)
C21 C22 1.381(3)
C22 N23 1.330(3)
C22 H22 0.9300
N23 C24 1.331(3)
C24 C25 1.371(3)
C24 H24 0.9300
C25 C26 1.369(4)
C25 H25 0.9300
C26 H26 0.9300

loop_
_geom_hbond_atom_site_label_D
_geom_hbond_atom_site_label_H
_geom_hbond_atom_site_label_A
_geom_hbond_distance_DH
_geom_hbond_distance_HA
_geom_hbond_distance_DA
_geom_hbond_angle_DHA
_geom_hbond_site_symmetry_A
_geom_hbond_publ_flag
N1 H1 N23 0.92(3) 2.34(2) 3.207(2) 157(3) 2_564 yes
C16 H16 N23 0.93 2.62 3.438(3) 147 2_564 yes
C22 H22 N23 0.93 2.41 3.337(3) 178 2_564 yes
C12 H12 O1 0.93 2.24 2.835(4) 122 . yes
C26 H26 O1 0.93 2.58 3.194(2) 124 2 yes

loop_
_geom_torsion_atom_site_label_1
_geom_torsion_atom_site_label_2
_geom_torsion_atom_site_label_3
_geom_torsion_atom_site_label_4
_geom_torsion
O1 C1 N1 C11 -0.7(4)
C21 C1 N1 C11 -179.54(19)
C1 N1 C11 C12 4.0(4)
C1 N1 C11 C16 -177.0(2)
C16 C11 C12 C13 0.8(4)
N1 C11 C12 C13 179.8(2)
C11 C12 C13 C14 0.0(4)
C12 C13 C14 C15 -1.0(4)
C12 C13 C14 F14 -179.2(6)
C12 C13 C14 C17 179.7(8)
F14 C14 C15 C16 179.1(7)
C13 C14 C15 C16 1.1(4)
C17 C14 C15 C16 -179.6(8)
C14 C15 C16 C11 -0.2(4)
C12 C11 C16 C15 -0.7(4)
N1 C11 C16 C15 -179.8(2)
O1 C1 C21 C26 1.7(3)
N1 C1 C21 C26 -179.4(2)
O1 C1 C21 C22 -177.7(2)
N1 C1 C21 C22 1.1(3)
C26 C21 C22 N23 -0.8(3)
C1 C21 C22 N23 178.6(2)
C21 C22 N23 C24 0.4(4)
C22 N23 C24 C25 0.7(4)
N23 C24 C25 C26 -1.4(5)
C24 C25 C26 C21 1.0(4)
C22 C21 C26 C25 0.0(4)
C1 C21 C26 C25 -179.4(2)
